data_1575614
loop_
_publ_author_name
'Yang, Zi-Feng'
'Meng, Yuan-Jie'
'Liu, Xin-Xing'
'Wei, Jiaohang'
'Wu, Wen-Rong'
'Liu, Xiang'
'Zhang, Shang-Shi'
'Feng, Pengju'

_publ_section_title
;
 Ir(III)-catalyzed selective C-H acylmethylation and dicarbonylation of
 indolizines with &#x3b2;-ketosulfoxonium ylides.
;
_journal_issue 79
_journal_name_full 'Chemical communications (Cambridge, England)'
_journal_page_first 15441
_journal_page_last 15444
_journal_paper_doi 10.1039/d5cc04380h
_journal_volume 61
_journal_year 2025
_chemical_formula_moiety 'C24 H21 N O'
_chemical_formula_sum 'C24 H21 N O'
_chemical_formula_weight 339.42
_space_group_crystal_system triclinic
_space_group_IT_number 2
_space_group_name_Hall '-P 1'
_space_group_name_H-M_alt 'P -1'
_atom_sites_solution_hydrogens geom
_atom_sites_solution_primary direct
_audit_creation_date 2025-04-16
_audit_creation_method
;
Olex2 1.5-beta
(compiled 2022.04.07 svn.rca3783a0 for OlexSys, GUI svn.r6439)
;
_audit_update_record
;
2025-07-07 deposited with the CCDC.	2025-09-02 downloaded from the CCDC.
;
_cell_angle_alpha 104.9658(12)
_cell_angle_beta 102.0139(15)
_cell_angle_gamma 111.3771(18)
_cell_formula_units_Z 2
_cell_length_a 8.96038(18)
_cell_length_b 9.96982(17)
_cell_length_c 11.70333(14)
_cell_measurement_reflns_used 7770
_cell_measurement_temperature 100.00(10)
_cell_measurement_theta_max 74.5500
_cell_measurement_theta_min 5.0930
_cell_volume 885.86(3)
_computing_cell_refinement 'CrysAlisPro 1.171.43.143a (Rigaku OD, 2024)'
_computing_data_collection 'CrysAlisPro system (CCD 43.143a 64-bit (release 25-10-2024))'
_computing_data_reduction 'CrysAlisPro 1.171.43.143a (Rigaku OD, 2024)'
_computing_molecular_graphics 'Olex2 1.5-beta (Dolomanov et al., 2009)'
_computing_publication_material 'Olex2 1.5-beta (Dolomanov et al., 2009)'
_computing_structure_refinement 'SHELXL 2018/3 (Sheldrick, 2015)'
_computing_structure_solution 'SHELXS  (Sheldrick, 2008)'
_diffrn_ambient_environment N~2~
_diffrn_ambient_temperature 100.00(10)
_diffrn_detector 'Hybrid Pixel Array Detector'
_diffrn_detector_area_resol_mean 10.0000
_diffrn_detector_type HyPix
_diffrn_measured_fraction_theta_full 0.983
_diffrn_measured_fraction_theta_max 0.936
_diffrn_measurement_details
;
List of Runs (angles in degrees, time in seconds):

  # Type    Start    End  Width  t~exp~   \w     \q     \k     \f   Frames
#--------------------------------------------------------------------------
  1  \w    112.00 137.00   0.50    0.05    --  106.94 119.00 172.00   50
  2  \w     19.00  64.00   0.50    0.05    --   43.18 -77.00 -90.00   90
  3  \w    -34.00  20.00   0.50    0.05    --   43.18 -38.00-150.00  108
  4  \w    -34.00  16.00   0.50    0.05    --   43.18 -38.00 -60.00  100
  5  \w    -27.00  21.00   0.50    0.05    --   43.18 -38.00 -30.00   96
  6  \w     -5.00  22.00   0.50    0.05    --   43.18 -38.00   0.00   54
  7  \w    -16.00  22.00   0.50    0.05    --   43.18 -38.00  60.00   76
  8  \w     48.00  90.00   0.50    0.05    --   43.18-126.00   0.00   84
  9  \w     54.00  80.00   0.50    0.05    --   43.18-119.00  88.00   52
 10  \w     13.00  50.00   0.50    0.05    --   43.18-119.00  88.00   74
 11  \w     38.00  74.00   0.50    0.05    --  106.94 -77.00  60.00   72
 12  \w     44.00  78.00   0.50    0.05    --  106.94 -77.00  30.00   68
 13  \w     96.00 138.00   0.50    0.05    --  106.94  15.00 -90.00   84
 14  \w     96.00 136.00   0.50    0.05    --  106.94  15.00-150.00   80
 15  \w    100.00 130.00   0.50    0.05    --  106.94  15.00 -60.00   60
 16  \w     92.00 117.00   0.50    0.05    --  106.94  15.00   0.00   50
 17  \w     94.00 152.00   0.50    0.05    --  106.94  45.00  90.00  116
 18  \w     67.00  93.00   0.50    0.05    --  106.94-119.00  88.00   52
 19  \w     59.00  85.00   0.50    0.05    --  106.94 -95.00 150.00   52
 20  \w     32.00  86.00   0.50    0.05    --  106.94 -95.00-180.00  108
 21  \w     37.00  92.00   0.50    0.05    --  106.94 -95.00 -60.00  110
 22  \w    -61.00 -30.00   0.50    0.05    -- -103.00 126.00 -30.00   62
 23  \w   -101.00 -66.00   0.50    0.05    -- -103.00 126.00   0.00   70
 24  \w   -101.00 -75.00   0.50    0.05    -- -103.00 126.00 -30.00   52
 25  \w    -97.00 -31.00   0.50    0.05    -- -103.00 115.00-158.24  132
 26  \w    -95.00 -69.00   0.50    0.05    -- -103.00 116.00  94.88   52
 27  \w    -56.00 -31.00   0.50    0.05    -- -103.00 116.00  94.88   50
 28  \w    -98.00 -72.00   0.50    0.05    -- -103.00 119.00 172.00   52
 29  \w    -72.00  -7.00   0.50    0.05    --  -43.18 119.00 172.00  130
 30  \w    -60.00 -34.00   0.50    0.05    -- -103.00 104.00 -22.24   52
 31  \w    -93.00 -64.00   0.50    0.05    -- -103.00 104.00 -22.24   58
 32  \w    -93.00 -37.00   0.50    0.05    -- -103.00 104.00 -98.25  112
 33  \w    -93.00 -56.00   0.50    0.05    -- -103.00 102.00-115.96   74
 34  \w    -92.00 -34.00   0.50    0.05    -- -103.00  97.00 118.67  116
 35  \w    -69.00 -44.00   0.50    0.05    -- -103.00  77.00 120.00   50
 36  \w     -9.00  25.00   0.50    0.05    --  -43.18  38.00 150.00   68
 37  \w    -70.00 -38.00   0.50    0.05    -- -103.00  77.00   0.00   64
 38  \w     -4.00  28.00   0.50    0.05    --  -43.18  38.00-120.00   64
 39  \w    -70.00 -32.00   0.50    0.05    -- -103.00  77.00 -30.00   76
 40  \w   -129.00 -88.00   0.50    0.05    -- -103.00 -15.00 -30.00   82
 41  \w   -128.00 -95.00   0.50    0.05    -- -103.00 -15.00 -90.00   66
 42  \w   -174.00-136.00   0.50    0.05    -- -103.00 -45.00 -90.00   76
 43  \w   -174.00 -99.00   0.50    0.05    -- -103.00 -77.00   0.00  150
 44  \w   -117.00 -89.00   0.50    0.05    -- -103.00 -15.00  60.00   56
 45  \w   -133.00 -93.00   0.50    0.05    -- -103.00 -15.00 120.00   80
 46  \w   -151.00 -91.00   0.50    0.05    -- -103.00-119.00  88.00  120
;
_diffrn_measurement_device 'four-circle diffractometer'
_diffrn_measurement_device_type 'ROD, Synergy Custom system, HyPix'
_diffrn_measurement_method '\w scans'
_diffrn_orient_matrix_type 'CrysAlisPro convention (1999,Acta A55,543-557)'
_diffrn_orient_matrix_UB_11 0.0319046000
_diffrn_orient_matrix_UB_12 -0.1180424000
_diffrn_orient_matrix_UB_13 -0.0934410000
_diffrn_orient_matrix_UB_21 0.0848543000
_diffrn_orient_matrix_UB_22 -0.0366477000
_diffrn_orient_matrix_UB_23 0.1088217000
_diffrn_orient_matrix_UB_31 -0.1738096000
_diffrn_orient_matrix_UB_32 -0.1286087000
_diffrn_orient_matrix_UB_33 -0.0188493000
_diffrn_radiation_monochromator mirror
_diffrn_radiation_probe x-ray
_diffrn_radiation_type 'Cu K\a'
_diffrn_radiation_wavelength 1.54184
_diffrn_reflns_av_R_equivalents 0.0114
_diffrn_reflns_av_unetI/netI 0.0103
_diffrn_reflns_Laue_measured_fraction_full 0.983
_diffrn_reflns_Laue_measured_fraction_max 0.936
_diffrn_reflns_limit_h_max 10
_diffrn_reflns_limit_h_min -11
_diffrn_reflns_limit_k_max 12
_diffrn_reflns_limit_k_min -12
_diffrn_reflns_limit_l_max 14
_diffrn_reflns_limit_l_min -14
_diffrn_reflns_number 9136
_diffrn_reflns_point_group_measured_fraction_full 0.983
_diffrn_reflns_point_group_measured_fraction_max 0.936
_diffrn_reflns_theta_full 67.684
_diffrn_reflns_theta_max 74.826
_diffrn_reflns_theta_min 5.121
_diffrn_source 'Rotating-anode X-ray tube'
_diffrn_source_type 'Rigaku (Cu) X-ray Source'
_exptl_absorpt_coefficient_mu 0.598
_exptl_absorpt_correction_T_max 1.00000
_exptl_absorpt_correction_T_min 0.93768
_exptl_absorpt_correction_type multi-scan
_exptl_absorpt_process_details
;
CrysAlisPro 1.171.43.143a (Rigaku Oxford Diffraction, 2024)
Empirical absorption correction using spherical harmonics,
implemented in SCALE3 ABSPACK scaling algorithm.
;
_exptl_crystal_colour 'clear light colourless'
_exptl_crystal_density_diffrn 1.272
_exptl_crystal_description block
_exptl_crystal_F_000 360
_exptl_crystal_size_max 0.15
_exptl_crystal_size_mid 0.13
_exptl_crystal_size_min 0.12
_refine_diff_density_max 0.292
_refine_diff_density_min -0.193
_refine_diff_density_rms 0.037
_refine_ls_extinction_method none
_refine_ls_goodness_of_fit_ref 1.024
_refine_ls_hydrogen_treatment constr
_refine_ls_matrix_type full
_refine_ls_number_parameters 237
_refine_ls_number_reflns 3416
_refine_ls_number_restraints 0
_refine_ls_restrained_S_all 1.024
_refine_ls_R_factor_all 0.0366
_refine_ls_R_factor_gt 0.0360
_refine_ls_shift/su_max 0.000
_refine_ls_shift/su_mean 0.000
_refine_ls_structure_factor_coef Fsqd
_refine_ls_weighting_details 'w=1/[\s^2^(Fo^2^)+(0.0447P)^2^+0.3582P] where P=(Fo^2^+2Fc^2^)/3'
_refine_ls_weighting_scheme calc
_refine_ls_wR_factor_gt 0.0913
_refine_ls_wR_factor_ref 0.0917
_reflns_Friedel_coverage 0.000
_reflns_number_gt 3340
_reflns_number_total 3416
_reflns_threshold_expression 'I > 2\s(I)'
_cod_data_source_file d5cc04380h2.cif
_cod_data_source_block yzf-d-18
_cod_depositor_comments 'Adding full bibliography for 1575614--1575615.cif.'
_cod_database_code 1575614
_shelx_shelxl_version_number 2018/3
_shelx_space_group_comment
;
The symmetry employed for this shelxl refinement is uniquely defined
by the following loop, which should always be used as a source of
symmetry information in preference to the above space-group names.
They are only intended as comments.
;
_olex2_refinement_description
;
1. Fixed Uiso
 At 1.2 times of:
  All C(H) groups, All C(H,H) groups
 At 1.5 times of:
  All C(H,H,H) groups
2.a Secondary CH2 refined with riding coordinates:
 C15(H15A,H15B)
2.b Aromatic/amide H refined with riding coordinates:
 C3(H3), C4(H4), C5(H5), C8(H8), C10(H10), C11(H11), C12(H12), C13(H13),
 C14(H14), C18(H18), C19(H19), C21(H21), C22(H22)
2.c Idealised Me refined as rotating group:
 C23(H23A,H23B,H23C), C24(H24A,H24B,H24C)
;
_olex2_submission_special_instructions 'No special instructions were received'
_oxdiff_exptl_absorpt_empirical_details
;
Empirical correction (ABSPACK) includes:
- Absorption correction using spherical harmonics
- Frame scaling
;
_oxdiff_exptl_absorpt_empirical_full_max 1.291
_oxdiff_exptl_absorpt_empirical_full_min 0.675

loop_
_space_group_symop_operation_xyz
'x, y, z'
'-x, -y, -z'

loop_
_atom_site_label
_atom_site_type_symbol
_atom_site_fract_x
_atom_site_fract_y
_atom_site_fract_z
_atom_site_U_iso_or_equiv
_atom_site_adp_type
_atom_site_occupancy
_atom_site_site_symmetry_order
_atom_site_calc_flag
_atom_site_refinement_flags_posn
_atom_site_refinement_flags_adp
_atom_site_refinement_flags_occupancy
_atom_site_disorder_assembly
_atom_site_disorder_group
O1 O 0.21950(10) 0.49964(9) 0.16574(7) 0.02397(19) Uani 1 1 d . . . . .
N1 N 0.40324(11) 0.66857(10) 0.49517(8) 0.0185(2) Uani 1 1 d . . . . .
C1 C 0.52167(13) 0.82485(12) 0.56142(10) 0.0188(2) Uani 1 1 d . . . . .
C2 C 0.48635(14) 0.91836(13) 0.65657(10) 0.0211(2) Uani 1 1 d . . . . .
C3 C 0.34522(15) 0.84943(14) 0.68606(11) 0.0256(3) Uani 1 1 d . . . . .
H3 H 0.319818 0.909955 0.749244 0.031 Uiso 1 1 calc R U . . .
C4 C 0.23517(15) 0.68783(14) 0.62347(11) 0.0262(3) Uani 1 1 d . . . . .
H4 H 0.141063 0.641043 0.648611 0.031 Uiso 1 1 calc R U . . .
C5 C 0.26333(14) 0.60082(13) 0.52903(10) 0.0226(2) Uani 1 1 d . . . . .
H5 H 0.187730 0.493924 0.486124 0.027 Uiso 1 1 calc R U . . .
C6 C 0.45945(13) 0.60111(12) 0.40566(10) 0.0183(2) Uani 1 1 d . . . . .
C7 C 0.61402(13) 0.71289(12) 0.41558(10) 0.0185(2) Uani 1 1 d . . . . .
C8 C 0.65337(13) 0.85219(12) 0.51285(10) 0.0188(2) Uani 1 1 d . . . . .
H8 H 0.752469 0.947343 0.539884 0.023 Uiso 1 1 calc R U . . .
C9 C 0.72369(13) 0.68797(12) 0.34265(10) 0.0188(2) Uani 1 1 d . . . . .
C10 C 0.65716(14) 0.60094(12) 0.21395(10) 0.0219(2) Uani 1 1 d . . . . .
H10 H 0.539129 0.561880 0.170474 0.026 Uiso 1 1 calc R U . . .
C11 C 0.76163(16) 0.57078(13) 0.14871(11) 0.0254(2) Uani 1 1 d . . . . .
H11 H 0.714464 0.510667 0.061323 0.030 Uiso 1 1 calc R U . . .
C12 C 0.93423(15) 0.62809(13) 0.21069(12) 0.0266(3) Uani 1 1 d . . . . .
H12 H 1.005489 0.606953 0.166232 0.032 Uiso 1 1 calc R U . . .
C13 C 1.00243(15) 0.71679(13) 0.33847(12) 0.0253(2) Uani 1 1 d . . . . .
H13 H 1.120805 0.756634 0.381253 0.030 Uiso 1 1 calc R U . . .
C14 C 0.89889(14) 0.74742(12) 0.40378(11) 0.0221(2) Uani 1 1 d . . . . .
H14 H 0.947130 0.809302 0.490806 0.027 Uiso 1 1 calc R U . . .
C15 C 0.35988(13) 0.43376(12) 0.32428(10) 0.0198(2) Uani 1 1 d . . . . .
H15A H 0.314783 0.374760 0.375595 0.024 Uiso 1 1 calc R U . . .
H15B H 0.437097 0.395835 0.293025 0.024 Uiso 1 1 calc R U . . .
C16 C 0.21115(13) 0.40157(12) 0.21166(10) 0.0186(2) Uani 1 1 d . . . . .
C17 C 0.05951(13) 0.24799(12) 0.15919(9) 0.0186(2) Uani 1 1 d . . . . .
C18 C -0.08723(14) 0.22659(13) 0.07097(10) 0.0208(2) Uani 1 1 d . . . . .
H18 H -0.089267 0.309793 0.046453 0.025 Uiso 1 1 calc R U . . .
C19 C -0.22927(14) 0.08479(13) 0.01936(10) 0.0220(2) Uani 1 1 d . . . . .
H19 H -0.328899 0.072527 -0.039064 0.026 Uiso 1 1 calc R U . . .
C20 C -0.22932(14) -0.04059(12) 0.05128(10) 0.0208(2) Uani 1 1 d . . . . .
C21 C -0.08313(15) -0.01921(13) 0.13902(11) 0.0234(2) Uani 1 1 d . . . . .
H21 H -0.080849 -0.103241 0.162114 0.028 Uiso 1 1 calc R U . . .
C22 C 0.05917(14) 0.12325(13) 0.19310(10) 0.0223(2) Uani 1 1 d . . . . .
H22 H 0.157272 0.136246 0.253710 0.027 Uiso 1 1 calc R U . . .
C23 C -0.38437(15) -0.19472(13) -0.00698(11) 0.0263(3) Uani 1 1 d . . . . .
H23A H -0.445690 -0.207756 0.052664 0.039 Uiso 1 1 calc R U . . .
H23B H -0.349465 -0.277808 -0.028062 0.039 Uiso 1 1 calc R U . . .
H23C H -0.458936 -0.198966 -0.083469 0.039 Uiso 1 1 calc R U . . .
C24 C 0.60617(15) 1.08770(13) 0.71838(10) 0.0240(2) Uani 1 1 d . . . . .
H24A H 0.720211 1.100767 0.759822 0.036 Uiso 1 1 calc R U . . .
H24B H 0.566347 1.137665 0.780870 0.036 Uiso 1 1 calc R U . . .
H24C H 0.610211 1.135271 0.654827 0.036 Uiso 1 1 calc R U . . .

loop_
_atom_site_aniso_label
_atom_site_aniso_U_11
_atom_site_aniso_U_22
_atom_site_aniso_U_33
_atom_site_aniso_U_23
_atom_site_aniso_U_13
_atom_site_aniso_U_12
O1 0.0244(4) 0.0225(4) 0.0251(4) 0.0115(3) 0.0064(3) 0.0097(3)
N1 0.0169(4) 0.0206(4) 0.0180(4) 0.0087(4) 0.0053(3) 0.0074(4)
C1 0.0192(5) 0.0196(5) 0.0168(5) 0.0079(4) 0.0042(4) 0.0082(4)
C2 0.0239(6) 0.0265(6) 0.0165(5) 0.0095(4) 0.0065(4) 0.0139(5)
C3 0.0270(6) 0.0336(6) 0.0205(5) 0.0102(5) 0.0109(5) 0.0160(5)
C4 0.0208(6) 0.0356(6) 0.0253(6) 0.0150(5) 0.0112(4) 0.0112(5)
C5 0.0169(5) 0.0262(6) 0.0240(5) 0.0125(4) 0.0066(4) 0.0068(4)
C6 0.0184(5) 0.0200(5) 0.0171(5) 0.0079(4) 0.0051(4) 0.0088(4)
C7 0.0196(5) 0.0194(5) 0.0171(5) 0.0081(4) 0.0052(4) 0.0088(4)
C8 0.0189(5) 0.0179(5) 0.0183(5) 0.0072(4) 0.0052(4) 0.0070(4)
C9 0.0202(5) 0.0161(5) 0.0225(5) 0.0091(4) 0.0089(4) 0.0080(4)
C10 0.0226(6) 0.0191(5) 0.0235(5) 0.0083(4) 0.0083(4) 0.0080(4)
C11 0.0319(6) 0.0199(5) 0.0251(6) 0.0071(4) 0.0141(5) 0.0105(5)
C12 0.0304(6) 0.0216(5) 0.0373(6) 0.0136(5) 0.0212(5) 0.0142(5)
C13 0.0211(6) 0.0230(5) 0.0360(6) 0.0150(5) 0.0120(5) 0.0101(5)
C14 0.0214(5) 0.0200(5) 0.0241(5) 0.0093(4) 0.0075(4) 0.0075(4)
C15 0.0185(5) 0.0184(5) 0.0200(5) 0.0072(4) 0.0044(4) 0.0068(4)
C16 0.0200(5) 0.0202(5) 0.0179(5) 0.0065(4) 0.0078(4) 0.0108(4)
C17 0.0195(5) 0.0197(5) 0.0165(5) 0.0049(4) 0.0065(4) 0.0094(4)
C18 0.0226(5) 0.0219(5) 0.0188(5) 0.0077(4) 0.0061(4) 0.0111(4)
C19 0.0203(5) 0.0258(6) 0.0180(5) 0.0061(4) 0.0043(4) 0.0106(5)
C20 0.0209(5) 0.0211(5) 0.0176(5) 0.0033(4) 0.0077(4) 0.0083(4)
C21 0.0245(6) 0.0194(5) 0.0259(6) 0.0084(4) 0.0066(4) 0.0101(5)
C22 0.0210(5) 0.0220(5) 0.0222(5) 0.0073(4) 0.0035(4) 0.0103(4)
C23 0.0233(6) 0.0230(6) 0.0255(6) 0.0048(5) 0.0057(5) 0.0073(5)
C24 0.0290(6) 0.0251(6) 0.0196(5) 0.0074(4) 0.0091(4) 0.0138(5)

loop_
_atom_type_symbol
_atom_type_description
_atom_type_scat_dispersion_real
_atom_type_scat_dispersion_imag
_atom_type_scat_source
C C 0.0181 0.0091 'International Tables Vol C Tables 4.2.6.8 and 6.1.1.4'
H H 0.0000 0.0000 'International Tables Vol C Tables 4.2.6.8 and 6.1.1.4'
N N 0.0311 0.0180 'International Tables Vol C Tables 4.2.6.8 and 6.1.1.4'
O O 0.0492 0.0322 'International Tables Vol C Tables 4.2.6.8 and 6.1.1.4'

loop_
_geom_angle_atom_site_label_1
_geom_angle_atom_site_label_2
_geom_angle_atom_site_label_3
_geom_angle
_geom_angle_site_symmetry_1
_geom_angle_site_symmetry_3
_geom_angle_publ_flag
C5 N1 C1 121.29(9) . . ?
C6 N1 C1 109.39(9) . . ?
C6 N1 C5 129.11(9) . . ?
N1 C1 C2 118.87(10) . . ?
C8 C1 N1 107.00(9) . . ?
C8 C1 C2 134.13(10) . . ?
C1 C2 C24 118.13(10) . . ?
C3 C2 C1 118.36(10) . . ?
C3 C2 C24 123.51(10) . . ?
C2 C3 H3 119.5 . . ?
C2 C3 C4 121.03(10) . . ?
C4 C3 H3 119.5 . . ?
C3 C4 H4 119.7 . . ?
C5 C4 C3 120.70(11) . . ?
C5 C4 H4 119.7 . . ?
N1 C5 H5 120.3 . . ?
C4 C5 N1 119.42(10) . . ?
C4 C5 H5 120.3 . . ?
N1 C6 C7 107.45(9) . . ?
N1 C6 C15 120.53(9) . . ?
C7 C6 C15 131.96(10) . . ?
C6 C7 C8 108.37(9) . . ?
C6 C7 C9 125.57(10) . . ?
C8 C7 C9 125.96(10) . . ?
C1 C8 C7 107.79(9) . . ?
C1 C8 H8 126.1 . . ?
C7 C8 H8 126.1 . . ?
C10 C9 C7 121.84(10) . . ?
C10 C9 C14 118.40(10) . . ?
C14 C9 C7 119.71(10) . . ?
C9 C10 H10 119.6 . . ?
C11 C10 C9 120.79(11) . . ?
C11 C10 H10 119.6 . . ?
C10 C11 H11 119.9 . . ?
C12 C11 C10 120.23(11) . . ?
C12 C11 H11 119.9 . . ?
C11 C12 H12 120.2 . . ?
C11 C12 C13 119.52(11) . . ?
C13 C12 H12 120.2 . . ?
C12 C13 H13 119.8 . . ?
C14 C13 C12 120.44(11) . . ?
C14 C13 H13 119.8 . . ?
C9 C14 H14 119.7 . . ?
C13 C14 C9 120.59(11) . . ?
C13 C14 H14 119.7 . . ?
C6 C15 H15A 108.9 . . ?
C6 C15 H15B 108.9 . . ?
C6 C15 C16 113.39(9) . . ?
H15A C15 H15B 107.7 . . ?
C16 C15 H15A 108.9 . . ?
C16 C15 H15B 108.9 . . ?
O1 C16 C15 120.11(9) . . ?
O1 C16 C17 121.29(9) . . ?
C17 C16 C15 118.59(9) . . ?
C18 C17 C16 118.86(9) . . ?
C22 C17 C16 122.47(9) . . ?
C22 C17 C18 118.66(10) . . ?
C17 C18 H18 119.9 . . ?
C19 C18 C17 120.22(10) . . ?
C19 C18 H18 119.9 . . ?
C18 C19 H19 119.3 . . ?
C18 C19 C20 121.35(10) . . ?
C20 C19 H19 119.3 . . ?
C19 C20 C23 120.66(10) . . ?
C21 C20 C19 118.38(10) . . ?
C21 C20 C23 120.96(10) . . ?
C20 C21 H21 119.6 . . ?
C22 C21 C20 120.81(10) . . ?
C22 C21 H21 119.6 . . ?
C17 C22 H22 119.7 . . ?
C21 C22 C17 120.57(10) . . ?
C21 C22 H22 119.7 . . ?
C20 C23 H23A 109.5 . . ?
C20 C23 H23B 109.5 . . ?
C20 C23 H23C 109.5 . . ?
H23A C23 H23B 109.5 . . ?
H23A C23 H23C 109.5 . . ?
H23B C23 H23C 109.5 . . ?
C2 C24 H24A 109.5 . . ?
C2 C24 H24B 109.5 . . ?
C2 C24 H24C 109.5 . . ?
H24A C24 H24B 109.5 . . ?
H24A C24 H24C 109.5 . . ?
H24B C24 H24C 109.5 . . ?

loop_
_geom_bond_atom_site_label_1
_geom_bond_atom_site_label_2
_geom_bond_distance
_geom_bond_site_symmetry_2
_geom_bond_publ_flag
O1 C16 1.2187(13) . ?
N1 C1 1.4082(14) . ?
N1 C5 1.3829(14) . ?
N1 C6 1.3806(14) . ?
C1 C2 1.4264(15) . ?
C1 C8 1.3838(15) . ?
C2 C3 1.3643(16) . ?
C2 C24 1.5002(16) . ?
C3 H3 0.9500 . ?
C3 C4 1.4270(17) . ?
C4 H4 0.9500 . ?
C4 C5 1.3485(17) . ?
C5 H5 0.9500 . ?
C6 C7 1.3837(15) . ?
C6 C15 1.4924(14) . ?
C7 C8 1.4171(14) . ?
C7 C9 1.4744(15) . ?
C8 H8 0.9500 . ?
C9 C10 1.3968(15) . ?
C9 C14 1.4009(15) . ?
C10 H10 0.9500 . ?
C10 C11 1.3906(16) . ?
C11 H11 0.9500 . ?
C11 C12 1.3854(17) . ?
C12 H12 0.9500 . ?
C12 C13 1.3909(17) . ?
C13 H13 0.9500 . ?
C13 C14 1.3855(16) . ?
C14 H14 0.9500 . ?
C15 H15A 0.9900 . ?
C15 H15B 0.9900 . ?
C15 C16 1.5346(14) . ?
C16 C17 1.4893(15) . ?
C17 C18 1.3989(15) . ?
C17 C22 1.3988(15) . ?
C18 H18 0.9500 . ?
C18 C19 1.3823(16) . ?
C19 H19 0.9500 . ?
C19 C20 1.3939(16) . ?
C20 C21 1.3926(16) . ?
C20 C23 1.5049(15) . ?
C21 H21 0.9500 . ?
C21 C22 1.3868(16) . ?
C22 H22 0.9500 . ?
C23 H23A 0.9800 . ?
C23 H23B 0.9800 . ?
C23 H23C 0.9800 . ?
C24 H24A 0.9800 . ?
C24 H24B 0.9800 . ?
C24 H24C 0.9800 . ?

loop_
_geom_torsion_atom_site_label_1
_geom_torsion_atom_site_label_2
_geom_torsion_atom_site_label_3
_geom_torsion_atom_site_label_4
_geom_torsion
_geom_torsion_site_symmetry_1
_geom_torsion_site_symmetry_2
_geom_torsion_site_symmetry_3
_geom_torsion_site_symmetry_4
_geom_torsion_publ_flag
O1 C16 C17 C18 -11.64(15) . . . . ?
O1 C16 C17 C22 167.19(10) . . . . ?
N1 C1 C2 C3 4.89(15) . . . . ?
N1 C1 C2 C24 -174.78(9) . . . . ?
N1 C1 C8 C7 0.81(11) . . . . ?
N1 C6 C7 C8 -0.25(12) . . . . ?
N1 C6 C7 C9 176.19(9) . . . . ?
N1 C6 C15 C16 81.84(12) . . . . ?
C1 N1 C5 C4 3.21(15) . . . . ?
C1 N1 C6 C7 0.77(11) . . . . ?
C1 N1 C6 C15 178.18(9) . . . . ?
C1 C2 C3 C4 -0.05(16) . . . . ?
C2 C1 C8 C7 -178.24(11) . . . . ?
C2 C3 C4 C5 -3.44(17) . . . . ?
C3 C4 C5 N1 1.82(17) . . . . ?
C5 N1 C1 C2 -6.61(14) . . . . ?
C5 N1 C1 C8 174.17(9) . . . . ?
C5 N1 C6 C7 -173.90(10) . . . . ?
C5 N1 C6 C15 3.52(16) . . . . ?
C6 N1 C1 C2 178.23(9) . . . . ?
C6 N1 C1 C8 -0.99(11) . . . . ?
C6 N1 C5 C4 177.32(10) . . . . ?
C6 C7 C8 C1 -0.36(12) . . . . ?
C6 C7 C9 C10 43.27(15) . . . . ?
C6 C7 C9 C14 -134.17(11) . . . . ?
C6 C15 C16 O1 29.16(14) . . . . ?
C6 C15 C16 C17 -151.94(9) . . . . ?
C7 C6 C15 C16 -101.48(13) . . . . ?
C7 C9 C10 C11 -175.89(10) . . . . ?
C7 C9 C14 C13 175.80(10) . . . . ?
C8 C1 C2 C3 -176.14(11) . . . . ?
C8 C1 C2 C24 4.19(18) . . . . ?
C8 C7 C9 C10 -140.90(11) . . . . ?
C8 C7 C9 C14 41.66(15) . . . . ?
C9 C7 C8 C1 -176.79(10) . . . . ?
C9 C10 C11 C12 -0.54(17) . . . . ?
C10 C9 C14 C13 -1.73(16) . . . . ?
C10 C11 C12 C13 -0.39(17) . . . . ?
C11 C12 C13 C14 0.24(17) . . . . ?
C12 C13 C14 C9 0.84(17) . . . . ?
C14 C9 C10 C11 1.58(16) . . . . ?
C15 C6 C7 C8 -177.26(10) . . . . ?
C15 C6 C7 C9 -0.81(18) . . . . ?
C15 C16 C17 C18 169.47(9) . . . . ?
C15 C16 C17 C22 -11.70(15) . . . . ?
C16 C17 C18 C19 179.17(10) . . . . ?
C16 C17 C22 C21 -178.00(10) . . . . ?
C17 C18 C19 C20 -1.37(16) . . . . ?
C18 C17 C22 C21 0.83(16) . . . . ?
C18 C19 C20 C21 1.29(16) . . . . ?
C18 C19 C20 C23 -179.26(10) . . . . ?
C19 C20 C21 C22 -0.15(17) . . . . ?
C20 C21 C22 C17 -0.91(17) . . . . ?
C22 C17 C18 C19 0.29(16) . . . . ?
C23 C20 C21 C22 -179.60(10) . . . . ?
C24 C2 C3 C4 179.60(10) . . . . ?
